data_1535847
loop_
_publ_author_name
'Udovenko, A.A.'
'Eiberman, M.F.'
'Davidovich, R.L.'

_publ_section_title
;
 X-ray investigation of sequential phase transitions in potassium
 pentafluoroantimonate(III) over a temperature range 323-98 K. II.Crystal
 structure.
;
_journal_name_full Kristallografiya
_journal_page_first 735
_journal_page_last 752
_journal_volume 37
_journal_year 1992
_chemical_formula_sum 'F5 K2 Sb'
_chemical_name_systematic 'K2 (Sb F5)'
_space_group_IT_number 14
_symmetry_space_group_name_Hall '-P 2bc'
_symmetry_space_group_name_H-M 'P 1 1 21/b'
_cell_angle_alpha 90
_cell_angle_beta 90
_cell_angle_gamma 91.48
_cell_formula_units_Z 12
_cell_length_a 17.012
_cell_length_b 14.895
_cell_length_c 6.483
_cell_volume 1642.204
_citation_journal_id_ASTM KRISAJ
_cod_data_source_file Udovenko_KRISAJ_1992_1301.cif
_cod_data_source_block F5K2Sb1
_cod_original_cell_volume 1642.203
_cod_original_sg_symbol_Hall '-P 2ybc (-x,z,y)'
_cod_original_formula_sum 'F5 K2 Sb1'
_cod_database_code 1535847

loop_
_symmetry_equiv_pos_as_xyz
x,y,z
-x,-y+1/2,z+1/2
-x,-y,-z
x,y-1/2,-z-1/2

loop_
_atom_site_label
_atom_site_type_symbol
_atom_site_fract_x
_atom_site_fract_y
_atom_site_fract_z
_atom_site_occupancy
_atom_site_U_iso_or_equiv
Sb3 Sb+3 0.4709 0.1752 0.7428 1 0.0
F1 F-1 0.0998 0.2194 0.7865 1 0.0
F12 F-1 0.5339 0.1071 0.5241 1 0.0
Sb1 Sb+3 0.1376 0.3419 0.739 1 0.0
F2 F-1 0.2192 0.2955 0.9541 1 0.0
K3 K+1 0.3532 0.3935 0.7608 1 0.0
F13 F-1 0.5545 0.1266 0.9505 1 0.0
K5 K+1 0.2472 0.1249 0.7675 1 0.0
F3 F-1 0.2033 0.2726 0.5289 1 0.0
F14 F-1 0.3803 0.1726 0.5337 1 0.0
K4 K+1 0.0862 0.2086 0.2363 1 0.0
F6 F-1 0.2336 0.1143 0.213 1 0.0
F11 F-1 0.4327 0.0536 0.7868 1 0.0
F7 F-1 0.1111 0.0417 0.0606 1 0.0
K6 K+1 0.4195 0.0419 0.2337 1 0.0
F15 F-1 0.3854 0.1923 0.9681 1 0.0
K1 K+1 0.0199 0.0602 0.7526 1 0.0
F5 F-1 0.0502 0.3363 0.523 1 0.0
Sb2 Sb+3 0.1958 -0.0085 0.2629 1 0.0
F9 F-1 0.2787 0.0247 0.0298 1 0.0
K2 K+1 0.3135 0.2732 0.2612 1 0.0
F4 F-1 0.0485 0.3611 0.9549 1 0.0
F8 F-1 0.1334 0.0574 0.4852 1 0.0
F10 F-1 0.289 0.0058 0.4639 1 0.0
